data_1553010
loop_
_publ_author_name
'You, Xu'
'Xie, Xin'
'Sun, Renhong'
'Chen, Haoyi'
'Li, Shi'
'Liu, Yuanhong'

_publ_section_title
;
 Titanium-mediated cross-coupling reactions of 1,3-butadiynes with
 \a-iminonitriles to 3-aminopyrroles: observation of an imino aza-Nazarov
 cyclization
;
_journal_issue 8
_journal_name_full 'Org. Chem. Front.'
_journal_page_first 940
_journal_paper_doi 10.1039/C4QO00159A
_journal_volume 1
_journal_year 2014
_chemical_formula_sum 'C37 H27 Br N2 O2 S'
_chemical_formula_weight 643.57
_space_group_crystal_system triclinic
_space_group_IT_number 2
_space_group_name_Hall '-P 1'
_space_group_name_H-M_alt 'P -1'
_atom_sites_solution_hydrogens mixed
_audit_creation_method SHELXL-2013
_cell_angle_alpha 117.359(3)
_cell_angle_beta 105.117(3)
_cell_angle_gamma 95.850(3)
_cell_formula_units_Z 2
_cell_length_a 10.3013(15)
_cell_length_b 13.0206(18)
_cell_length_c 13.9427(18)
_cell_measurement_reflns_used 1929
_cell_measurement_temperature 293(2)
_cell_measurement_theta_max 44.671
_cell_measurement_theta_min 4.825
_cell_volume 1548.9(4)
_computing_cell_refinement 'Bruker SMART'
_computing_data_collection 'Bruker SMART'
_computing_data_reduction 'Bruker SHELXTL'
_computing_molecular_graphics 'Bruker SHELXTL'
_computing_publication_material 'Bruker SHELXTL'
_computing_structure_refinement 'SHELXL-2013 (Sheldrick, 2013)'
_computing_structure_solution 'Bruker SHELXTL'
_diffrn_ambient_temperature 293(2)
_diffrn_measured_fraction_theta_full 0.999
_diffrn_measured_fraction_theta_max 0.998
_diffrn_measurement_device_type 'CCD area detector'
_diffrn_measurement_method 'phi and omega scans'
_diffrn_radiation_type MoK\a
_diffrn_radiation_wavelength 0.71073
_diffrn_reflns_av_R_equivalents 0.0246
_diffrn_reflns_av_unetI/netI 0.0570
_diffrn_reflns_Laue_measured_fraction_full 0.999
_diffrn_reflns_Laue_measured_fraction_max 0.998
_diffrn_reflns_limit_h_max 11
_diffrn_reflns_limit_h_min -12
_diffrn_reflns_limit_k_max 16
_diffrn_reflns_limit_k_min -15
_diffrn_reflns_limit_l_max 17
_diffrn_reflns_limit_l_min -13
_diffrn_reflns_number 9421
_diffrn_reflns_point_group_measured_fraction_full 0.999
_diffrn_reflns_point_group_measured_fraction_max 0.998
_diffrn_reflns_theta_full 25.242
_diffrn_reflns_theta_max 25.999
_diffrn_reflns_theta_min 1.754
_exptl_absorpt_coefficient_mu 1.431
_exptl_absorpt_correction_T_max 0.7456
_exptl_absorpt_correction_T_min 0.6317
_exptl_absorpt_correction_type multi-scan
_exptl_absorpt_process_details sadabs
_exptl_crystal_colour colorless
_exptl_crystal_density_diffrn 1.380
_exptl_crystal_description prismatic
_exptl_crystal_F_000 660
_exptl_crystal_size_max 0.211
_exptl_crystal_size_mid 0.165
_exptl_crystal_size_min 0.114
_refine_diff_density_max 0.628
_refine_diff_density_min -0.587
_refine_diff_density_rms 0.061
_refine_ls_extinction_method none
_refine_ls_goodness_of_fit_ref 1.017
_refine_ls_hydrogen_treatment mixed
_refine_ls_matrix_type full
_refine_ls_number_parameters 447
_refine_ls_number_reflns 6082
_refine_ls_number_restraints 85
_refine_ls_restrained_S_all 1.019
_refine_ls_R_factor_all 0.0952
_refine_ls_R_factor_gt 0.0560
_refine_ls_shift/su_max 0.001
_refine_ls_shift/su_mean 0.000
_refine_ls_structure_factor_coef Fsqd
_refine_ls_weighting_details 'w=1/[\s^2^(Fo^2^)+(0.0819P)^2^+0.4899P] where P=(Fo^2^+2Fc^2^)/3'
_refine_ls_weighting_scheme calc
_refine_ls_wR_factor_gt 0.1436
_refine_ls_wR_factor_ref 0.1669
_reflns_Friedel_coverage 0.000
_reflns_number_gt 3794
_reflns_number_total 6082
_reflns_threshold_expression 'I > 2\s(I)'
_cod_data_source_file c4qo00159a2.cif
_cod_data_source_block cd21468
_cod_database_code 1553010
_shelx_space_group_comment
; 
The symmetry employed for this shelxl refinement is uniquely defined 
by the following loop, which should always be used as a source of 
symmetry information in preference to the above space-group names. 
They are only intended as comments. 
;
_shelxl_version_number 2013-4

loop_
_space_group_symop_operation_xyz
'x, y, z'
'-x, -y, -z'

loop_
_atom_site_label
_atom_site_type_symbol
_atom_site_fract_x
_atom_site_fract_y
_atom_site_fract_z
_atom_site_U_iso_or_equiv
_atom_site_adp_type
_atom_site_occupancy
_atom_site_site_symmetry_order
_atom_site_calc_flag
_atom_site_refinement_flags_posn
_atom_site_refinement_flags_adp
_atom_site_refinement_flags_occupancy
_atom_site_disorder_assembly
_atom_site_disorder_group
Br1 Br 1.02279(6) 1.05852(5) 1.19611(5) 0.1070(3) Uani 1 1 d . . . . .
S1 S 0.18494(9) 0.45654(8) 0.44675(7) 0.0453(2) Uani 1 1 d . . . . .
N1 N 0.5365(3) 0.6428(2) 0.8123(2) 0.0457(7) Uani 1 1 d . . . . .
N2 N 0.2044(3) 0.5100(2) 0.5812(2) 0.0418(6) Uani 1 1 d D . . . .
O1 O 0.2863(3) 0.3914(2) 0.4237(2) 0.0645(7) Uani 1 1 d . . . . .
O2 O 0.0397(2) 0.3966(2) 0.3862(2) 0.0531(6) Uani 1 1 d . . . . .
C1 C 0.4322(3) 0.6486(3) 0.7309(3) 0.0428(8) Uani 1 1 d . . . . .
C2 C 0.3325(3) 0.5412(3) 0.6704(3) 0.0404(7) Uani 1 1 d . . . . .
C3 C 0.3742(4) 0.4669(3) 0.7154(3) 0.0435(8) Uani 1 1 d . . . . .
C4 C 0.5005(4) 0.5311(3) 0.8023(3) 0.0468(8) Uani 1 1 d . . . . .
C5 C 0.5863(4) 0.4961(3) 0.8732(3) 0.0535(9) Uani 1 1 d . . . . .
C6 C 0.6506(4) 0.4556(3) 0.9242(3) 0.0614(10) Uani 1 1 d . . . . .
C7 C 0.7162(19) 0.3967(18) 0.985(2) 0.062(2) Uani 0.6 1 d D U P A 1
C8 C 0.8394(11) 0.4504(10) 1.0758(8) 0.072(2) Uani 0.6 1 d D U P A 1
H8 H 0.8853 0.5292 1.1040 0.086 Uiso 0.6 1 calc R U P A 1
C9 C 0.8948(12) 0.3873(9) 1.1247(8) 0.071(2) Uani 0.6 1 d D U P A 1
H9 H 0.9810 0.4225 1.1838 0.086 Uiso 0.6 1 calc R U P A 1
C10 C 0.8282(12) 0.2776(9) 1.0894(9) 0.075(2) Uani 0.6 1 d D U P A 1
H10 H 0.8652 0.2397 1.1286 0.090 Uiso 0.6 1 calc R U P A 1
C11 C 0.7055(10) 0.2167(9) 0.9965(8) 0.0733(19) Uani 0.6 1 d D U P A 1
H11 H 0.6632 0.1377 0.9710 0.088 Uiso 0.6 1 calc R U P A 1
C12 C 0.6461(11) 0.2753(8) 0.9416(7) 0.0667(19) Uani 0.6 1 d D U P A 1
H12 H 0.5636 0.2369 0.8786 0.080 Uiso 0.6 1 calc R U P A 1
C7' C 0.728(3) 0.408(3) 0.984(3) 0.073(4) Uani 0.4 1 d D U P A 2
C8' C 0.8670(18) 0.4690(16) 1.0510(12) 0.079(3) Uani 0.4 1 d D U P A 2
H8' H 0.9087 0.5351 1.0500 0.094 Uiso 0.4 1 calc R U P A 2
C9' C 0.9419(17) 0.4293(14) 1.1188(12) 0.085(3) Uani 0.4 1 d D U P A 2
H9' H 1.0361 0.4651 1.1617 0.102 Uiso 0.4 1 calc R U P A 2
C10' C 0.8732(17) 0.3367(17) 1.1204(14) 0.080(3) Uani 0.4 1 d D U P A 2
H10' H 0.9198 0.3195 1.1759 0.096 Uiso 0.4 1 calc R U P A 2
C11' C 0.7476(17) 0.2684(14) 1.0521(12) 0.077(3) Uani 0.4 1 d D U P A 2
H11' H 0.7148 0.1962 1.0471 0.092 Uiso 0.4 1 calc R U P A 2
C12' C 0.6647(18) 0.3092(16) 0.9864(10) 0.074(3) Uani 0.4 1 d D U P A 2
H12' H 0.5705 0.2714 0.9456 0.089 Uiso 0.4 1 calc R U P A 2
C13 C 0.2999(3) 0.3445(3) 0.6803(3) 0.0451(8) Uani 1 1 d . . . . .
C14 C 0.2915(4) 0.3164(3) 0.7635(3) 0.0583(10) Uani 1 1 d . . . . .
H14 H 0.3291 0.3752 0.8410 0.070 Uiso 1 1 calc R U . . .
C15 C 0.2278(5) 0.2014(4) 0.7319(4) 0.0742(13) Uani 1 1 d . . . . .
H15 H 0.2257 0.1827 0.7884 0.089 Uiso 1 1 calc R U . . .
C16 C 0.1676(5) 0.1146(4) 0.6179(4) 0.0777(14) Uani 1 1 d . . . . .
H16 H 0.1232 0.0377 0.5968 0.093 Uiso 1 1 calc R U . . .
C17 C 0.1735(5) 0.1423(4) 0.5362(4) 0.0776(13) Uani 1 1 d . . . . .
H17 H 0.1323 0.0837 0.4588 0.093 Uiso 1 1 calc R U . . .
C18 C 0.2395(4) 0.2559(3) 0.5656(3) 0.0591(10) Uani 1 1 d . . . . .
H18 H 0.2433 0.2728 0.5083 0.071 Uiso 1 1 calc R U . . .
C19 C 0.4367(4) 0.7544(3) 0.7164(3) 0.0444(8) Uani 1 1 d . . . . .
C20 C 0.3202(4) 0.7974(3) 0.7032(3) 0.0523(9) Uani 1 1 d . . . . .
H20 H 0.2397 0.7606 0.7055 0.063 Uiso 1 1 calc R U . . .
C21 C 0.3212(5) 0.8941(4) 0.6867(4) 0.0639(11) Uani 1 1 d . . . . .
H21 H 0.2415 0.9215 0.6769 0.077 Uiso 1 1 calc R U . . .
C22 C 0.4393(5) 0.9493(4) 0.6849(4) 0.0723(12) Uani 1 1 d . . . . .
H22 H 0.4409 1.0154 0.6751 0.087 Uiso 1 1 calc R U . . .
C23 C 0.5558(5) 0.9077(4) 0.6974(4) 0.0744(12) Uani 1 1 d . . . . .
H23 H 0.6359 0.9452 0.6953 0.089 Uiso 1 1 calc R U . . .
C24 C 0.5553(4) 0.8105(3) 0.7131(3) 0.0564(9) Uani 1 1 d . . . . .
H24 H 0.6348 0.7828 0.7214 0.068 Uiso 1 1 calc R U . . .
C25 C 0.6521(4) 0.7396(3) 0.9022(3) 0.0483(8) Uani 1 1 d . . . . .
C26 C 0.6298(4) 0.8488(3) 0.9701(3) 0.0578(9) Uani 1 1 d . . . . .
H26 H 0.5400 0.8587 0.9580 0.069 Uiso 1 1 calc R U . . .
C27 C 0.7417(5) 0.9431(4) 1.0562(3) 0.0650(11) Uani 1 1 d . . . . .
H27 H 0.7275 1.0173 1.1006 0.078 Uiso 1 1 calc R U . . .
C28 C 0.8719(4) 0.9272(4) 1.0756(3) 0.0634(11) Uani 1 1 d . . . . .
C29 C 0.8957(5) 0.8196(4) 1.0106(4) 0.0739(12) Uani 1 1 d . . . . .
H29 H 0.9855 0.8095 1.0251 0.089 Uiso 1 1 calc R U . . .
C30 C 0.7847(4) 0.7260(4) 0.9230(4) 0.0651(11) Uani 1 1 d . . . . .
H30 H 0.8002 0.6527 0.8775 0.078 Uiso 1 1 calc R U . . .
C31 C 0.2165(4) 0.5746(3) 0.4196(3) 0.0486(8) Uani 1 1 d . . . . .
C32 C 0.1140(4) 0.6326(4) 0.4065(4) 0.0640(11) Uani 1 1 d . . . . .
H32 H 0.0306 0.6122 0.4156 0.077 Uiso 1 1 calc R U . . .
C33 C 0.1362(5) 0.7205(4) 0.3799(4) 0.0759(13) Uani 1 1 d . . . . .
H33 H 0.0668 0.7589 0.3702 0.091 Uiso 1 1 calc R U . . .
C34 C 0.2575(6) 0.7524(4) 0.3674(4) 0.0773(13) Uani 1 1 d . . . . .
C35 C 0.3610(6) 0.6968(4) 0.3837(4) 0.0829(14) Uani 1 1 d . . . . .
H35 H 0.4454 0.7195 0.3771 0.099 Uiso 1 1 calc R U . . .
C36 C 0.3399(4) 0.6069(4) 0.4098(4) 0.0640(11) Uani 1 1 d . . . . .
H36 H 0.4097 0.5691 0.4204 0.077 Uiso 1 1 calc R U . . .
C37 C 0.2836(8) 0.8511(5) 0.3386(6) 0.134(3) Uani 1 1 d . . . . .
H37A H 0.1984 0.8484 0.2876 0.202 Uiso 1 1 calc R U . . .
H37B H 0.3521 0.8392 0.3019 0.202 Uiso 1 1 calc R U . . .
H37C H 0.3167 0.9277 0.4082 0.202 Uiso 1 1 calc R U . . .
H2 H 0.143(3) 0.542(3) 0.597(3) 0.037(9) Uiso 1 1 d D . . . .

loop_
_atom_site_aniso_label
_atom_site_aniso_U_11
_atom_site_aniso_U_22
_atom_site_aniso_U_33
_atom_site_aniso_U_23
_atom_site_aniso_U_13
_atom_site_aniso_U_12
Br1 0.0912(4) 0.0864(4) 0.0862(4) 0.0328(3) -0.0152(3) -0.0252(3)
S1 0.0466(5) 0.0460(5) 0.0489(5) 0.0284(4) 0.0150(4) 0.0169(4)
N1 0.0450(16) 0.0386(15) 0.0506(17) 0.0243(13) 0.0093(13) 0.0101(13)
N2 0.0399(17) 0.0443(16) 0.0483(17) 0.0287(14) 0.0139(13) 0.0158(13)
O1 0.0748(19) 0.0730(18) 0.0677(17) 0.0432(15) 0.0337(15) 0.0428(16)
O2 0.0522(15) 0.0467(14) 0.0543(15) 0.0274(12) 0.0078(11) 0.0079(12)
C1 0.0414(19) 0.0399(18) 0.0485(19) 0.0242(16) 0.0136(15) 0.0122(15)
C2 0.0402(18) 0.0377(17) 0.0460(18) 0.0248(15) 0.0116(14) 0.0110(14)
C3 0.047(2) 0.0386(18) 0.0467(19) 0.0235(16) 0.0146(15) 0.0126(15)
C4 0.049(2) 0.0435(19) 0.052(2) 0.0295(17) 0.0126(16) 0.0163(16)
C5 0.059(2) 0.046(2) 0.048(2) 0.0246(18) 0.0078(17) 0.0124(18)
C6 0.066(3) 0.052(2) 0.053(2) 0.0247(19) 0.0038(19) 0.016(2)
C7 0.076(4) 0.073(4) 0.053(3) 0.041(3) 0.020(3) 0.038(3)
C8 0.083(4) 0.082(4) 0.054(3) 0.038(3) 0.014(3) 0.037(3)
C9 0.088(4) 0.084(4) 0.059(3) 0.049(3) 0.021(3) 0.040(4)
C10 0.087(4) 0.089(4) 0.064(3) 0.049(3) 0.025(3) 0.033(4)
C11 0.088(4) 0.078(4) 0.071(4) 0.049(3) 0.028(3) 0.029(3)
C12 0.083(4) 0.074(4) 0.061(4) 0.047(3) 0.024(3) 0.031(3)
C7' 0.085(6) 0.098(7) 0.051(4) 0.047(5) 0.020(4) 0.050(5)
C8' 0.088(6) 0.099(6) 0.056(4) 0.045(4) 0.016(4) 0.050(5)
C9' 0.093(6) 0.100(7) 0.061(4) 0.042(5) 0.016(4) 0.050(5)
C10' 0.099(6) 0.100(7) 0.056(4) 0.049(5) 0.024(4) 0.039(6)
C11' 0.095(6) 0.105(7) 0.052(4) 0.054(4) 0.022(4) 0.045(5)
C12' 0.090(6) 0.103(7) 0.051(4) 0.052(4) 0.023(4) 0.044(5)
C13 0.0430(19) 0.0412(19) 0.056(2) 0.0314(17) 0.0102(16) 0.0135(15)
C14 0.065(2) 0.048(2) 0.066(2) 0.036(2) 0.0143(19) 0.0138(19)
C15 0.076(3) 0.078(3) 0.101(4) 0.073(3) 0.026(3) 0.022(3)
C16 0.071(3) 0.052(3) 0.105(4) 0.054(3) 0.001(3) 0.002(2)
C17 0.083(3) 0.045(2) 0.077(3) 0.029(2) -0.005(2) 0.003(2)
C18 0.066(3) 0.048(2) 0.061(2) 0.0331(19) 0.0099(19) 0.0107(19)
C19 0.050(2) 0.0363(18) 0.0451(19) 0.0212(15) 0.0129(15) 0.0100(15)
C20 0.052(2) 0.045(2) 0.065(2) 0.0315(19) 0.0211(18) 0.0145(17)
C21 0.074(3) 0.055(2) 0.078(3) 0.043(2) 0.025(2) 0.028(2)
C22 0.089(3) 0.052(2) 0.095(3) 0.053(2) 0.029(3) 0.021(2)
C23 0.079(3) 0.058(3) 0.098(3) 0.052(3) 0.031(3) 0.007(2)
C24 0.053(2) 0.051(2) 0.070(2) 0.035(2) 0.0213(19) 0.0134(18)
C25 0.045(2) 0.047(2) 0.048(2) 0.0250(17) 0.0087(15) 0.0067(16)
C26 0.057(2) 0.053(2) 0.058(2) 0.0251(19) 0.0162(18) 0.0143(19)
C27 0.079(3) 0.047(2) 0.053(2) 0.0201(19) 0.012(2) 0.013(2)
C28 0.057(3) 0.063(3) 0.054(2) 0.029(2) 0.0039(19) -0.005(2)
C29 0.048(2) 0.079(3) 0.081(3) 0.037(3) 0.012(2) 0.007(2)
C30 0.053(2) 0.056(2) 0.070(3) 0.024(2) 0.013(2) 0.0132(19)
C31 0.052(2) 0.053(2) 0.048(2) 0.0321(17) 0.0151(16) 0.0128(17)
C32 0.054(2) 0.067(3) 0.095(3) 0.058(2) 0.028(2) 0.018(2)
C33 0.089(3) 0.064(3) 0.088(3) 0.053(3) 0.025(3) 0.022(2)
C34 0.113(4) 0.061(3) 0.079(3) 0.044(3) 0.050(3) 0.019(3)
C35 0.089(4) 0.077(3) 0.102(4) 0.049(3) 0.059(3) 0.011(3)
C36 0.059(3) 0.070(3) 0.074(3) 0.039(2) 0.034(2) 0.021(2)
C37 0.213(8) 0.092(4) 0.172(6) 0.096(5) 0.118(6) 0.046(5)

loop_
_atom_type_symbol
_atom_type_description
_atom_type_scat_dispersion_real
_atom_type_scat_dispersion_imag
_atom_type_scat_source
C C 0.0033 0.0016 'International Tables Vol C Tables 4.2.6.8 and 6.1.1.4'
H H 0.0000 0.0000 'International Tables Vol C Tables 4.2.6.8 and 6.1.1.4'
N N 0.0061 0.0033 'International Tables Vol C Tables 4.2.6.8 and 6.1.1.4'
O O 0.0106 0.0060 'International Tables Vol C Tables 4.2.6.8 and 6.1.1.4'
S S 0.1246 0.1234 'International Tables Vol C Tables 4.2.6.8 and 6.1.1.4'
Br Br -0.2901 2.4595 'International Tables Vol C Tables 4.2.6.8 and 6.1.1.4'

loop_
_geom_angle_atom_site_label_1
_geom_angle_atom_site_label_2
_geom_angle_atom_site_label_3
_geom_angle
O1 S1 O2 119.86(17)
O1 S1 N2 107.74(15)
O2 S1 N2 104.62(15)
O1 S1 C31 107.86(17)
O2 S1 C31 106.61(15)
N2 S1 C31 109.92(16)
C1 N1 C4 108.5(3)
C1 N1 C25 126.1(3)
C4 N1 C25 124.9(3)
C2 N2 S1 125.0(2)
C2 N2 H2 119(2)
S1 N2 H2 112(2)
C2 C1 N1 107.4(3)
C2 C1 C19 129.5(3)
N1 C1 C19 123.1(3)
C1 C2 C3 108.9(3)
C1 C2 N2 126.4(3)
C3 C2 N2 124.6(3)
C4 C3 C2 106.5(3)
C4 C3 C13 124.7(3)
C2 C3 C13 128.8(3)
C3 C4 N1 108.6(3)
C3 C4 C5 128.6(3)
N1 C4 C5 122.8(3)
C6 C5 C4 173.4(4)
C5 C6 C7' 179.3(14)
C5 C6 C7 173.7(8)
C8 C7 C12 120.1(13)
C8 C7 C6 123.6(10)
C12 C7 C6 116.2(11)
C7 C8 C9 119.6(11)
C7 C8 H8 120.2
C9 C8 H8 120.2
C10 C9 C8 121.0(10)
C10 C9 H9 119.5
C8 C9 H9 119.5
C9 C10 C11 122.5(9)
C9 C10 H10 118.8
C11 C10 H10 118.8
C10 C11 C12 118.8(8)
C10 C11 H11 120.6
C12 C11 H11 120.6
C11 C12 C7 117.8(11)
C11 C12 H12 121.1
C7 C12 H12 121.1
C6 C7' C8' 118.2(17)
C6 C7' C12' 121.1(18)
C8' C7' C12' 120(2)
C9' C8' C7' 118.9(18)
C9' C8' H8' 120.5
C7' C8' H8' 120.5
C10' C9' C8' 117.4(16)
C10' C9' H9' 121.3
C8' C9' H9' 121.3
C11' C10' C9' 126.8(16)
C11' C10' H10' 116.6
C9' C10' H10' 116.6
C10' C11' C12' 116.9(15)
C10' C11' H11' 121.6
C12' C11' H11' 121.6
C7' C12' C11' 118.3(18)
C7' C12' H12' 120.8
C11' C12' H12' 120.8
C18 C13 C14 118.5(3)
C18 C13 C3 121.6(3)
C14 C13 C3 119.9(3)
C15 C14 C13 120.4(4)
C15 C14 H14 119.8
C13 C14 H14 119.8
C16 C15 C14 120.5(4)
C16 C15 H15 119.7
C14 C15 H15 119.7
C17 C16 C15 119.2(4)
C17 C16 H16 120.4
C15 C16 H16 120.4
C16 C17 C18 121.3(4)
C16 C17 H17 119.3
C18 C17 H17 119.3
C17 C18 C13 120.0(4)
C17 C18 H18 120.0
C13 C18 H18 120.0
C20 C19 C24 118.6(3)
C20 C19 C1 120.2(3)
C24 C19 C1 121.3(3)
C21 C20 C19 121.1(3)
C21 C20 H20 119.5
C19 C20 H20 119.5
C22 C21 C20 119.7(4)
C22 C21 H21 120.2
C20 C21 H21 120.2
C21 C22 C23 120.1(4)
C21 C22 H22 120.0
C23 C22 H22 120.0
C22 C23 C24 120.6(4)
C22 C23 H23 119.7
C24 C23 H23 119.7
C23 C24 C19 120.0(4)
C23 C24 H24 120.0
C19 C24 H24 120.0
C30 C25 C26 119.3(4)
C30 C25 N1 121.1(3)
C26 C25 N1 119.6(3)
C27 C26 C25 119.7(4)
C27 C26 H26 120.1
C25 C26 H26 120.1
C28 C27 C26 119.9(4)
C28 C27 H27 120.1
C26 C27 H27 120.1
C27 C28 C29 121.2(4)
C27 C28 Br1 118.6(3)
C29 C28 Br1 120.2(3)
C28 C29 C30 119.1(4)
C28 C29 H29 120.5
C30 C29 H29 120.5
C25 C30 C29 120.8(4)
C25 C30 H30 119.6
C29 C30 H30 119.6
C36 C31 C32 120.3(3)
C36 C31 S1 120.3(3)
C32 C31 S1 119.5(3)
C33 C32 C31 119.4(4)
C33 C32 H32 120.3
C31 C32 H32 120.3
C34 C33 C32 121.3(5)
C34 C33 H33 119.4
C32 C33 H33 119.4
C33 C34 C35 119.2(4)
C33 C34 C37 121.6(5)
C35 C34 C37 119.1(5)
C34 C35 C36 120.3(4)
C34 C35 H35 119.9
C36 C35 H35 119.9
C31 C36 C35 119.5(4)
C31 C36 H36 120.2
C35 C36 H36 120.2
C34 C37 H37A 109.5
C34 C37 H37B 109.5
H37A C37 H37B 109.5
C34 C37 H37C 109.5
H37A C37 H37C 109.5
H37B C37 H37C 109.5

loop_
_geom_bond_atom_site_label_1
_geom_bond_atom_site_label_2
_geom_bond_distance
Br1 C28 1.902(4)
S1 O1 1.421(3)
S1 O2 1.435(2)
S1 N2 1.618(3)
S1 C31 1.763(3)
N1 C1 1.381(4)
N1 C4 1.397(4)
N1 C25 1.429(4)
N2 C2 1.423(4)
N2 H2 0.811(18)
C1 C2 1.376(4)
C1 C19 1.480(4)
C2 C3 1.419(4)
C3 C4 1.373(5)
C3 C13 1.486(5)
C4 C5 1.415(5)
C5 C6 1.181(5)
C6 C7' 1.39(3)
C6 C7 1.474(18)
C7 C8 1.366(13)
C7 C12 1.430(13)
C8 C9 1.369(11)
C8 H8 0.9300
C9 C10 1.316(11)
C9 H9 0.9300
C10 C11 1.379(11)
C10 H10 0.9300
C11 C12 1.390(10)
C11 H11 0.9300
C12 H12 0.9300
C7' C8' 1.394(17)
C7' C12' 1.404(18)
C8' C9' 1.381(14)
C8' H8' 0.9300
C9' C10' 1.347(15)
C9' H9' 0.9300
C10' C11' 1.311(16)
C10' H10' 0.9300
C11' C12' 1.408(14)
C11' H11' 0.9300
C12' H12' 0.9300
C13 C18 1.384(5)
C13 C14 1.387(5)
C14 C15 1.382(6)
C14 H14 0.9300
C15 C16 1.371(6)
C15 H15 0.9300
C16 C17 1.357(6)
C16 H16 0.9300
C17 C18 1.382(5)
C17 H17 0.9300
C18 H18 0.9300
C19 C20 1.380(5)
C19 C24 1.381(5)
C20 C21 1.380(5)
C20 H20 0.9300
C21 C22 1.361(6)
C21 H21 0.9300
C22 C23 1.369(6)
C22 H22 0.9300
C23 C24 1.379(5)
C23 H23 0.9300
C24 H24 0.9300
C25 C30 1.368(5)
C25 C26 1.383(5)
C26 C27 1.382(5)
C26 H26 0.9300
C27 C28 1.355(6)
C27 H27 0.9300
C28 C29 1.365(6)
C29 C30 1.380(6)
C29 H29 0.9300
C30 H30 0.9300
C31 C36 1.359(5)
C31 C32 1.382(5)
C32 C33 1.371(5)
C32 H32 0.9300
C33 C34 1.356(7)
C33 H33 0.9300
C34 C35 1.377(7)
C34 C37 1.532(6)
C35 C36 1.390(6)
C35 H35 0.9300
C36 H36 0.9300
C37 H37A 0.9600
C37 H37B 0.9600
C37 H37C 0.9600

loop_
_geom_hbond_atom_site_label_D
_geom_hbond_atom_site_label_H
_geom_hbond_atom_site_label_A
_geom_hbond_distance_DH
_geom_hbond_distance_HA
_geom_hbond_distance_DA
_geom_hbond_angle_DHA
_geom_hbond_site_symmetry_A
N2 H2 O2 0.811(18) 2.15(2) 2.953(4) 171(3) 2_566
N2 H2 O2 0.811(18) 2.15(2) 2.953(4) 171(3) 2_566

loop_
_geom_torsion_atom_site_label_1
_geom_torsion_atom_site_label_2
_geom_torsion_atom_site_label_3
_geom_torsion_atom_site_label_4
_geom_torsion
O1 S1 N2 C2 29.3(3)
O2 S1 N2 C2 157.9(2)
C31 S1 N2 C2 -88.0(3)
C4 N1 C1 C2 -0.3(4)
C25 N1 C1 C2 -172.2(3)
C4 N1 C1 C19 -179.5(3)
C25 N1 C1 C19 8.6(5)
N1 C1 C2 C3 0.6(4)
C19 C1 C2 C3 179.7(3)
N1 C1 C2 N2 177.5(3)
C19 C1 C2 N2 -3.3(6)
S1 N2 C2 C1 85.4(4)
S1 N2 C2 C3 -98.2(4)
C1 C2 C3 C4 -0.7(4)
N2 C2 C3 C4 -177.7(3)
C1 C2 C3 C13 178.5(3)
N2 C2 C3 C13 1.5(6)
C2 C3 C4 N1 0.5(4)
C13 C3 C4 N1 -178.8(3)
C2 C3 C4 C5 -179.2(4)
C13 C3 C4 C5 1.5(6)
C1 N1 C4 C3 -0.1(4)
C25 N1 C4 C3 171.9(3)
C1 N1 C4 C5 179.6(3)
C25 N1 C4 C5 -8.4(5)
C7' C6 C7 C8 31(23)
C7' C6 C7 C12 -147(27)
C12 C7 C8 C9 0(3)
C6 C7 C8 C9 -177.8(17)
C7 C8 C9 C10 -3.2(19)
C8 C9 C10 C11 5.1(16)
C9 C10 C11 C12 -3.4(15)
C10 C11 C12 C7 -0.1(19)
C8 C7 C12 C11 2(3)
C6 C7 C12 C11 179.5(14)
C7 C6 C7' C8' -164(29)
C7 C6 C7' C12' 10(22)
C6 C7' C8' C9' 175(3)
C12' C7' C8' C9' 0(5)
C7' C8' C9' C10' -3(3)
C8' C9' C10' C11' 11(3)
C9' C10' C11' C12' -14(3)
C6 C7' C12' C11' -178(3)
C8' C7' C12' C11' -4(5)
C10' C11' C12' C7' 10(3)
C4 C3 C13 C18 -135.1(4)
C2 C3 C13 C18 45.8(5)
C4 C3 C13 C14 44.0(5)
C2 C3 C13 C14 -135.1(4)
C18 C13 C14 C15 1.9(6)
C3 C13 C14 C15 -177.2(4)
C13 C14 C15 C16 -2.3(7)
C14 C15 C16 C17 1.2(7)
C15 C16 C17 C18 0.3(7)
C16 C17 C18 C13 -0.7(7)
C14 C13 C18 C17 -0.4(6)
C3 C13 C18 C17 178.7(4)
C2 C1 C19 C20 45.8(5)
N1 C1 C19 C20 -135.2(4)
C2 C1 C19 C24 -132.7(4)
N1 C1 C19 C24 46.3(5)
C24 C19 C20 C21 0.2(5)
C1 C19 C20 C21 -178.3(3)
C19 C20 C21 C22 -0.9(6)
C20 C21 C22 C23 1.1(7)
C21 C22 C23 C24 -0.6(7)
C22 C23 C24 C19 -0.1(7)
C20 C19 C24 C23 0.3(6)
C1 C19 C24 C23 178.8(3)
C1 N1 C25 C30 -132.4(4)
C4 N1 C25 C30 56.9(5)
C1 N1 C25 C26 48.1(5)
C4 N1 C25 C26 -122.6(4)
C30 C25 C26 C27 1.4(6)
N1 C25 C26 C27 -179.1(3)
C25 C26 C27 C28 -1.8(6)
C26 C27 C28 C29 0.9(6)
C26 C27 C28 Br1 -179.1(3)
C27 C28 C29 C30 0.5(7)
Br1 C28 C29 C30 -179.4(3)
C26 C25 C30 C29 0.0(6)
N1 C25 C30 C29 -179.5(4)
C28 C29 C30 C25 -1.0(7)
O1 S1 C31 C36 -15.5(4)
O2 S1 C31 C36 -145.4(3)
N2 S1 C31 C36 101.8(3)
O1 S1 C31 C32 163.5(3)
O2 S1 C31 C32 33.6(4)
N2 S1 C31 C32 -79.3(3)
C36 C31 C32 C33 2.0(6)
S1 C31 C32 C33 -176.9(3)
C31 C32 C33 C34 -0.7(7)
C32 C33 C34 C35 -1.1(8)
C32 C33 C34 C37 -179.6(5)
C33 C34 C35 C36 1.6(7)
C37 C34 C35 C36 -179.9(5)
C32 C31 C36 C35 -1.6(6)
S1 C31 C36 C35 177.4(3)
C34 C35 C36 C31 -0.2(7)
